data_4342107
loop_
_publ_author_name
'Parker, T. Gannon'
'Chown, Amanda L.'
'Beehler, Austin'
'Pubbi, Divya'
'Cross, Justin N.'
'Albrecht-Schmitt, Thomas E'

_publ_section_title
;
 Ionothermal Synthesis of Tetranuclear Borate Clusters Containing f- and
 p-Block Metals.
;
_journal_issue 2
_journal_name_full 'Inorganic chemistry'
_journal_page_first 570
_journal_page_last 575
_journal_paper_doi 10.1021/ic502461d
_journal_volume 54
_journal_year 2015
_chemical_formula_moiety 'B22 Nd4 O36, (H2 O)13, (O H)6'
_chemical_formula_sum 'B22 H32 Nd4 O55'
_chemical_formula_weight 1727.04
_chemical_name_systematic
; 
 ? 
;
_space_group_IT_number 197
_symmetry_cell_setting cubic
_symmetry_space_group_name_Hall 'I 2 2 3'
_symmetry_space_group_name_H-M 'I 2 3'
_atom_sites_solution_hydrogens notdet
_atom_sites_solution_primary direct
_atom_sites_solution_secondary difmap
_audit_creation_method SHELXL-97
_cell_angle_alpha 90.00
_cell_angle_beta 90.00
_cell_angle_gamma 90.00
_cell_formula_units_Z 2
_cell_length_a 18.0286(8)
_cell_length_b 18.0286(8)
_cell_length_c 18.0286(8)
_cell_measurement_reflns_used 2258
_cell_measurement_temperature 100(2)
_cell_measurement_theta_max 27.48
_cell_measurement_theta_min 2.26
_cell_volume 5859.8(5)
_computing_cell_refinement 'SAINT (Bruker, 1999)'
_computing_data_collection 'SMART (Bruker, 2000)'
_computing_data_reduction 'SAINT (Bruker, 1999)'
_computing_molecular_graphics 'SHELXP-97 (Sheldrick, 1997), CrystalMaker (Kohn, 1995)'
_computing_publication_material 'publCIF (Westrip, 2010)'
_computing_structure_refinement 'SHELXL-97 (Sheldrick, 1997)'
_computing_structure_solution 'SHELXS-97 (Sheldrick, 1997)'
_diffrn_ambient_temperature 100(2)
_diffrn_measured_fraction_theta_full 0.999
_diffrn_measured_fraction_theta_max 0.999
_diffrn_measurement_device_type 'Bruker D8 Quest'
_diffrn_measurement_method '0.5\% wide \w exposures'
_diffrn_radiation_monochromator graphite
_diffrn_radiation_source 'I\ms microfocused'
_diffrn_radiation_type MoK\a
_diffrn_radiation_wavelength 0.71073
_diffrn_reflns_av_R_equivalents 0.0776
_diffrn_reflns_av_sigmaI/netI 0.0178
_diffrn_reflns_limit_h_max 23
_diffrn_reflns_limit_h_min -23
_diffrn_reflns_limit_k_max 23
_diffrn_reflns_limit_k_min -23
_diffrn_reflns_limit_l_max 23
_diffrn_reflns_limit_l_min -23
_diffrn_reflns_number 46734
_diffrn_reflns_theta_full 27.48
_diffrn_reflns_theta_max 27.48
_diffrn_reflns_theta_min 2.26
_exptl_absorpt_coefficient_mu 1.800
_exptl_absorpt_correction_T_max 0.583
_exptl_absorpt_correction_T_min 0.492
_exptl_absorpt_correction_type multi-scan
_exptl_absorpt_process_details sheltxprep
_exptl_crystal_colour Colorless
_exptl_crystal_density_diffrn 0.979
_exptl_crystal_density_method 'not measured'
_exptl_crystal_description Prismatic
_exptl_crystal_F_000 1644
_exptl_crystal_size_max 0.4
_exptl_crystal_size_mid 0.35
_exptl_crystal_size_min 0.30
_platon_squeeze_details ' Sm4BO'
_refine_diff_density_max 1.578
_refine_diff_density_min -0.633
_refine_diff_density_rms 0.143
_refine_ls_abs_structure_details 'Flack H D (1983), Acta Cryst. A39, 876-881'
_refine_ls_abs_structure_Flack 0.05(6)
_refine_ls_extinction_method none
_refine_ls_goodness_of_fit_ref 1.088
_refine_ls_hydrogen_treatment noref
_refine_ls_matrix_type full
_refine_ls_number_parameters 64
_refine_ls_number_reflns 2258
_refine_ls_number_restraints 0
_refine_ls_restrained_S_all 1.088
_refine_ls_R_factor_all 0.0575
_refine_ls_R_factor_gt 0.0572
_refine_ls_shift/su_max 0.000
_refine_ls_shift/su_mean 0.000
_refine_ls_structure_factor_coef Fsqd
_refine_ls_weighting_details 'calc w=1/[\s^2^(Fo^2^)+(0.1184P)^2^+13.7438P] where P=(Fo^2^+2Fc^2^)/3'
_refine_ls_weighting_scheme calc
_refine_ls_wR_factor_gt 0.1599
_refine_ls_wR_factor_ref 0.1602
_reflns_number_gt 2224
_reflns_number_total 2258
_reflns_threshold_expression >2sigma(I)
_cod_data_source_file ic502461d_si_002.cif
_cod_data_source_block g7
_cod_depositor_comments
;
The following automatic conversions were performed:

'_symmetry_cell_setting' value 'Cubic' changed to 'cubic' according
to
/home/saulius/struct/COD-crude-data--automatic-downloads/rss-feeds/ACS/lib/dictionaries/cif_core.dic
dictionary named 'cif_core.dic' version 2.4.2 from 2011-04-26.

Automatic conversion script
Id: cif_fix_values 2935 2014-11-11 08:27:57Z andrius 

 Adding full bibliography for 4342104--4342112.cif.
;
_cod_database_code 4342107

loop_
_symmetry_equiv_pos_as_xyz
'x, y, z'
'-x, -y, z'
'-x, y, -z'
'x, -y, -z'
'z, x, y'
'z, -x, -y'
'-z, -x, y'
'-z, x, -y'
'y, z, x'
'-y, z, -x'
'y, -z, -x'
'-y, -z, x'
'x+1/2, y+1/2, z+1/2'
'-x+1/2, -y+1/2, z+1/2'
'-x+1/2, y+1/2, -z+1/2'
'x+1/2, -y+1/2, -z+1/2'
'z+1/2, x+1/2, y+1/2'
'z+1/2, -x+1/2, -y+1/2'
'-z+1/2, -x+1/2, y+1/2'
'-z+1/2, x+1/2, -y+1/2'
'y+1/2, z+1/2, x+1/2'
'-y+1/2, z+1/2, -x+1/2'
'y+1/2, -z+1/2, -x+1/2'
'-y+1/2, -z+1/2, x+1/2'

loop_
_atom_site_label
_atom_site_type_symbol
_atom_site_fract_x
_atom_site_fract_y
_atom_site_fract_z
_atom_site_U_iso_or_equiv
_atom_site_adp_type
_atom_site_occupancy
_atom_site_symmetry_multiplicity
_atom_site_calc_flag
_atom_site_refinement_flags
_atom_site_disorder_assembly
_atom_site_disorder_group
B2 B 0.0000 -0.1672(4) -1.0000 0.048(2) Uani 1 2 d S . .
B3 B 0.0575(6) -0.0575(6) -1.0575(6) 0.052(3) Uani 1 3 d S . .
O5 O 0.0124(5) -0.1200(5) -1.0657(5) 0.0429(12) Uani 0.504(8) 1 d P A 1
O4 O -0.0661(7) -0.2139(7) -1.0132(7) 0.065(2) Uiso 0.509(10) 1 d P A 1
O2 O -0.1258(12) -0.3329(10) -1.0369(11) 0.110(4) Uani 0.504(12) 1 d P A 1
B1 B -0.0668(16) -0.2885(15) -1.0294(16) 0.081(4) Uiso 0.51(2) 1 d P A 1
O5' O 0.0659(5) -0.1207(5) -1.0120(5) 0.0429(12) Uani 0.496(8) 1 d P . 2
O4' O -0.0137(7) -0.2150(7) -1.0673(7) 0.065(2) Uiso 0.491(10) 1 d P A 2
O2' O -0.0354(11) -0.3342(10) -1.1263(12) 0.110(4) Uani 0.496(12) 1 d P A 2
B1' B -0.0276(16) -0.2891(16) -1.0677(16) 0.081(4) Uiso 0.49(2) 1 d P A 2
O3 O 0.0000 -0.3255(4) -1.0000 0.097(4) Uani 1 2 d S . .
Nd1 Nd -0.116053(13) -0.116053(13) -1.116053(13) 0.0421(2) Uani 1 3 d S . .
O1 O -0.2220(3) -0.2204(3) -1.0777(3) 0.0637(14) Uiso 1 1 d . . .
O6 O 0.0000 0.0000 -1.0000 0.046(3) Uani 1 12 d S . .

loop_
_atom_site_aniso_label
_atom_site_aniso_U_11
_atom_site_aniso_U_22
_atom_site_aniso_U_33
_atom_site_aniso_U_23
_atom_site_aniso_U_13
_atom_site_aniso_U_12
B2 0.067(6) 0.008(3) 0.069(6) 0.000 0.012(5) 0.000
B3 0.052(3) 0.052(3) 0.052(3) 0.024(4) -0.024(4) -0.024(4)
O5 0.052(3) 0.032(2) 0.045(3) -0.002(2) 0.002(2) 0.005(2)
O2 0.117(9) 0.092(8) 0.120(10) 0.000(7) -0.001(9) -0.002(7)
O5' 0.052(3) 0.032(2) 0.045(3) -0.002(2) 0.002(2) 0.005(2)
O2' 0.117(9) 0.092(8) 0.120(10) 0.000(7) -0.001(9) -0.002(7)
O3 0.138(9) 0.018(3) 0.134(9) 0.000 -0.078(8) 0.000
Nd1 0.0421(2) 0.0421(2) 0.0421(2) -0.00869(12) -0.00869(12) -0.00869(12)
O6 0.046(3) 0.046(3) 0.046(3) 0.000 0.000 0.000

loop_
_atom_type_symbol
_atom_type_description
_atom_type_scat_dispersion_real
_atom_type_scat_dispersion_imag
_atom_type_scat_source
B B 0.0013 0.0007 'International Tables Vol C Tables 4.2.6.8 and 6.1.1.4'
H H 0.0000 0.0000 'International Tables Vol C Tables 4.2.6.8 and 6.1.1.4'
O O 0.0106 0.0060 'International Tables Vol C Tables 4.2.6.8 and 6.1.1.4'
Nd Nd -0.1943 3.0179 'International Tables Vol C Tables 4.2.6.8 and 6.1.1.4'

loop_
_geom_angle_atom_site_label_1
_geom_angle_atom_site_label_2
_geom_angle_atom_site_label_3
_geom_angle
_geom_angle_site_symmetry_1
_geom_angle_site_symmetry_3
O5' B2 O5' 110.4(8) . 3_553
O5' B2 O5 84.9(5) . 3_553
O5' B2 O5 55.3(5) 3_553 3_553
O5' B2 O5 55.3(5) . .
O5' B2 O5 84.9(5) 3_553 .
O5 B2 O5 109.5(8) 3_553 .
O5' B2 O4 162.3(6) . .
O5' B2 O4 72.3(6) 3_553 .
O5 B2 O4 109.6(6) 3_553 .
O5 B2 O4 108.8(6) . .
O5' B2 O4 72.3(6) . 3_553
O5' B2 O4 162.3(6) 3_553 3_553
O5 B2 O4 108.8(6) 3_553 3_553
O5 B2 O4 109.6(6) . 3_553
O4 B2 O4 110.6(11) . 3_553
O5' B2 O4' 109.9(6) . .
O5' B2 O4' 108.2(6) 3_553 .
O5 B2 O4' 161.9(6) 3_553 .
O5 B2 O4' 73.1(6) . .
O4 B2 O4' 54.1(7) . .
O4 B2 O4' 86.3(8) 3_553 .
O5' B2 O4' 108.2(6) . 3_553
O5' B2 O4' 109.9(6) 3_553 3_553
O5 B2 O4' 73.1(6) 3_553 3_553
O5 B2 O4' 161.9(6) . 3_553
O4 B2 O4' 86.3(8) . 3_553
O4 B2 O4' 54.1(7) 3_553 3_553
O4' B2 O4' 110.3(11) . 3_553
O5' B2 Nd1 51.9(3) . 3_553
O5' B2 Nd1 106.1(4) 3_553 3_553
O5 B2 Nd1 52.3(3) 3_553 3_553
O5 B2 Nd1 105.5(4) . 3_553
O4 B2 Nd1 145.3(5) . 3_553
O4 B2 Nd1 61.1(5) 3_553 3_553
O4' B2 Nd1 145.4(5) . 3_553
O4' B2 Nd1 61.1(5) 3_553 3_553
O5' B2 Nd1 106.1(4) . .
O5' B2 Nd1 51.9(3) 3_553 .
O5 B2 Nd1 105.5(4) 3_553 .
O5 B2 Nd1 52.3(3) . .
O4 B2 Nd1 61.1(5) . .
O4 B2 Nd1 145.3(5) 3_553 .
O4' B2 Nd1 61.1(5) . .
O4' B2 Nd1 145.4(5) 3_553 .
Nd1 B2 Nd1 145.4(3) 3_553 .
O5 B3 O5 116.5(5) . 10_564
O5 B3 O5 116.5(5) . 7_454
O5 B3 O5 116.5(5) 10_564 7_454
O5 B3 O5' 59.3(5) . 7_454
O5 B3 O5' 158.0(15) 10_564 7_454
O5 B3 O5' 58.2(5) 7_454 7_454
O5 B3 O5' 158.0(15) . 10_564
O5 B3 O5' 58.2(5) 10_564 10_564
O5 B3 O5' 59.3(5) 7_454 10_564
O5' B3 O5' 116.4(5) 7_454 10_564
O5 B3 O5' 58.2(5) . .
O5 B3 O5' 59.3(5) 10_564 .
O5 B3 O5' 158.0(15) 7_454 .
O5' B3 O5' 116.4(5) 7_454 .
O5' B3 O5' 116.4(5) 10_564 .
O5 B3 O6 101.0(8) . .
O5 B3 O6 101.0(8) 10_564 .
O5 B3 O6 101.0(8) 7_454 .
O5' B3 O6 101.1(8) 7_454 .
O5' B3 O6 101.1(8) 10_564 .
O5' B3 O6 101.1(8) . .
B3 O5 B2 117.9(7) . .
B3 O5 Nd1 123.9(6) . .
B2 O5 Nd1 99.7(4) . .
B1 O4 B2 126.7(15) . .
B1 O4 Nd1 119.1(14) . .
B2 O4 Nd1 90.4(6) . .
O2 B1 O4 128(2) . .
O2 B1 O3 114(2) . .
O4 B1 O3 111(2) . .
B3 O5' B2 117.3(7) . .
B3 O5' Nd1 123.5(6) . 3_553
B2 O5' Nd1 100.2(4) . 3_553
B1' O4' B2 126.6(16) . .
B1' O4' Nd1 121.2(15) . .
B2 O4' Nd1 89.8(6) . .
O2' B1' O4' 128(2) . .
O2' B1' O3 115(2) . .
O4' B1' O3 112(2) . .
B1' O3 B1' 127(2) 3_553 .
B1' O3 B1 39.2(16) 3_553 3_553
B1' O3 B1 111.8(16) . 3_553
B1' O3 B1 111.8(16) 3_553 .
B1' O3 B1 39.2(16) . .
B1 O3 B1 126(2) 3_553 .
O5' Nd1 O5' 72.8(3) 11_544 7_454
O5' Nd1 O5' 72.8(3) 11_544 3_553
O5' Nd1 O5' 72.8(3) 7_454 3_553
O5' Nd1 O5 85.7(3) 11_544 .
O5' Nd1 O5 32.5(3) 7_454 .
O5' Nd1 O5 47.2(3) 3_553 .
O5' Nd1 O5 47.2(3) 11_544 9_564
O5' Nd1 O5 85.7(3) 7_454 9_564
O5' Nd1 O5 32.5(3) 3_553 9_564
O5 Nd1 O5 72.4(3) . 9_564
O5' Nd1 O5 32.5(3) 11_544 5_654
O5' Nd1 O5 47.2(3) 7_454 5_654
O5' Nd1 O5 85.7(3) 3_553 5_654
O5 Nd1 O5 72.4(3) . 5_654
O5 Nd1 O5 72.4(3) 9_564 5_654
O5' Nd1 O4 111.5(3) 11_544 .
O5' Nd1 O4 87.2(3) 7_454 .
O5' Nd1 O4 38.8(3) 3_553 .
O5 Nd1 O4 54.8(3) . .
O5 Nd1 O4 67.1(3) 9_564 .
O5 Nd1 O4 120.2(3) 5_654 .
O5' Nd1 O4 38.8(3) 11_544 9_564
O5' Nd1 O4 111.5(3) 7_454 9_564
O5' Nd1 O4 87.2(3) 3_553 9_564
O5 Nd1 O4 120.2(3) . 9_564
O5 Nd1 O4 54.8(3) 9_564 9_564
O5 Nd1 O4 67.1(3) 5_654 9_564
O4 Nd1 O4 115.67(18) . 9_564
O5' Nd1 O4 87.2(3) 11_544 5_654
O5' Nd1 O4 38.8(3) 7_454 5_654
O5' Nd1 O4 111.5(3) 3_553 5_654
O5 Nd1 O4 67.1(3) . 5_654
O5 Nd1 O4 120.2(3) 9_564 5_654
O5 Nd1 O4 54.8(3) 5_654 5_654
O4 Nd1 O4 115.67(18) . 5_654
O4 Nd1 O4 115.67(18) 9_564 5_654
O5' Nd1 O4' 55.1(3) 11_544 9_564
O5' Nd1 O4' 121.1(3) 7_454 9_564
O5' Nd1 O4' 67.5(3) 3_553 9_564
O5 Nd1 O4' 111.9(3) . 9_564
O5 Nd1 O4' 39.7(3) 9_564 9_564
O5 Nd1 O4' 87.6(3) 5_654 9_564
O4 Nd1 O4' 87.9(4) . 9_564
O4 Nd1 O4' 29.0(4) 9_564 9_564
O4 Nd1 O4' 141.6(4) 5_654 9_564
O5' Nd1 O4' 67.5(3) 11_544 5_654
O5' Nd1 O4' 55.1(3) 7_454 5_654
O5' Nd1 O4' 121.1(3) 3_553 5_654
O5 Nd1 O4' 87.6(3) . 5_654
O5 Nd1 O4' 111.9(3) 9_564 5_654
O5 Nd1 O4' 39.7(3) 5_654 5_654
O4 Nd1 O4' 141.6(4) . 5_654
O4 Nd1 O4' 87.9(4) 9_564 5_654
O4 Nd1 O4' 29.0(4) 5_654 5_654
O4' Nd1 O4' 116.10(18) 9_564 5_654
O5' Nd1 O4' 121.1(3) 11_544 .
O5' Nd1 O4' 67.5(3) 7_454 .
O5' Nd1 O4' 55.1(3) 3_553 .
O5 Nd1 O4' 39.7(3) . .
O5 Nd1 O4' 87.6(3) 9_564 .
O5 Nd1 O4' 111.9(3) 5_654 .
O4 Nd1 O4' 29.0(4) . .
O4 Nd1 O4' 141.6(4) 9_564 .
O4 Nd1 O4' 87.9(4) 5_654 .
O4' Nd1 O4' 116.10(18) 9_564 .
O4' Nd1 O4' 116.10(18) 5_654 .
B3 O6 B3 109.471(1) 4_553 .
B3 O6 B3 109.471(1) 4_553 2
B3 O6 B3 109.471(1) . 2
B3 O6 B3 109.471(2) 4_553 3_553
B3 O6 B3 109.471(5) . 3_553
B3 O6 B3 109.471(5) 2 3_553

loop_
_geom_bond_atom_site_label_1
_geom_bond_atom_site_label_2
_geom_bond_distance
_geom_bond_site_symmetry_2
B2 O5' 1.470(10) .
B2 O5' 1.470(10) 3_553
B2 O5 1.476(10) 3_553
B2 O5 1.476(10) .
B2 O4 1.478(13) .
B2 O4 1.478(13) 3_553
B2 O4' 1.508(14) .
B2 O4' 1.508(14) 3_553
B2 Nd1 3.099(2) 3_553
B2 Nd1 3.099(2) .
B3 O5 1.397(9) .
B3 O5 1.397(9) 10_564
B3 O5 1.397(9) 7_454
B3 O5' 1.413(9) 7_454
B3 O5' 1.413(9) 10_564
B3 O5' 1.413(9) .
B3 O6 1.796(18) .
O5 Nd1 2.488(9) .
O4 B1 1.38(3) .
O4 Nd1 2.713(13) .
O2 B1 1.34(3) .
B1 O3 1.48(3) .
O5' Nd1 2.480(9) 3_553
O4' B1' 1.36(3) .
O4' Nd1 2.713(13) .
O2' B1' 1.34(3) .
B1' O3 1.47(3) .
O3 B1' 1.47(3) 3_553
O3 B1 1.48(3) 3_553
Nd1 O5' 2.480(9) 11_544
Nd1 O5' 2.480(9) 7_454
Nd1 O5' 2.480(9) 3_553
Nd1 O5 2.488(9) 9_564
Nd1 O5 2.488(9) 5_654
Nd1 O4 2.713(13) 9_564
Nd1 O4 2.713(13) 5_654
Nd1 O4' 2.713(13) 9_564
Nd1 O4' 2.713(13) 5_654
O6 B3 1.796(18) 4_553
O6 B3 1.796(18) 2
O6 B3 1.796(18) 3_553

loop_
_platon_squeeze_void_nr
_platon_squeeze_void_average_x
_platon_squeeze_void_average_y
_platon_squeeze_void_average_z
_platon_squeeze_void_volume
_platon_squeeze_void_count_electrons
1 -0.010 -0.004 0.494 3538.0 478.4
